data_1530740
loop_
_publ_author_name
'Serezhkin, V.N.'
'Chuvaev, V.F.'
'Kovba, L.M.'
'Trunov, V.K.'

_publ_section_title
;
 The structure of the synthetic iriginite
;
_journal_name_full 'Doklady Akademii Nauk SSSR'
_journal_page_first 873
_journal_page_last 876
_journal_volume 210
_journal_year 1973
_chemical_formula_sum 'H6 Mo2 O12 U'
_chemical_name_systematic 'U O3 (Mo O3)2 (H2 O)3'
_space_group_IT_number 29
_symmetry_space_group_name_Hall 'P 2c -2ac'
_symmetry_space_group_name_H-M 'P c a 21'
_cell_angle_alpha 90
_cell_angle_beta 90
_cell_angle_gamma 90
_cell_formula_units_Z 4
_cell_length_a 12.77
_cell_length_b 6.715
_cell_length_c 11.53
_cell_volume 988.704
_citation_journal_id_ASTM DANKAS
_cod_data_source_file Serezhkin_DANKAS_1973_762.cif
_cod_data_source_block H6Mo2O12U1
_cod_original_cell_volume 988.7039
_cod_original_formula_sum 'H6 Mo2 O12 U1'
_cod_database_code 1530740

loop_
_symmetry_equiv_pos_as_xyz
x,y,z
-x,-y,z+1/2
-x+1/2,y,z+1/2
x+1/2,-y,z

loop_
_atom_site_label
_atom_site_type_symbol
_atom_site_fract_x
_atom_site_fract_y
_atom_site_fract_z
_atom_site_occupancy
_atom_site_U_iso_or_equiv
Mo1 Mo+6 0.031 0.324 0.576 1 0.0
O4 O-2 0.84 0.36 0.57 1 0.0
O3 O-2 0.17 0.34 0.6 1 0.0
U1 U+6 0 0.2012 0.25 1 0.0
O8 O-2 0 0.35 0.41 1 0.0
O10 O-2 0 0.55 0.22 1 0.0
Mo2 Mo+6 0.97 0.677 0.379 1 0.0
O7 O-2 0 0.09 0.61 1 0.0
O5 O-2 0.14 0.67 0.38 1 0.0
O11 O-2 0 0.9 0.39 1 0.0
O1 O-2 0.16 0.23 0.25 1 0.0
O2 O-2 0.87 0.2 0.25 1 0.0
O12 O-2 0.25 0.05 0.5 1 0.0
O9 O-2 0 0.66 0.54 1 0.0
O6 O-2 0.83 0.66 0.39 1 0.0
